data_7050177
loop_
_publ_author_name
'Li, Jian-Rong'
'Bu, Xian-He'
'Zhang, Ruo-Hua'
'Duan, Chun-Ying'
'Man-Chung Wong, Keith'
'Wing-Wah Yam, Vivian'

_publ_section_title
;
 Lanthanide perchlorate complexes with 1,4-bis(phenylsulfinyl)butane:
 structures and luminescent properties
;
_journal_issue 2
_journal_name_full 'New Journal of Chemistry'
_journal_page_first 261
_journal_paper_doi 10.1039/b308473f
_journal_volume 28
_journal_year 2004
_chemical_formula_sum 'C64 H72 Cl3 O20 S8 Yb'
_chemical_formula_weight 1697.09
_chemical_name_systematic
;
?
;
_space_group_IT_number 82
_symmetry_cell_setting tetragonal
_symmetry_space_group_name_Hall 'I -4'
_symmetry_space_group_name_H-M 'I -4'
_atom_sites_solution_hydrogens geom
_atom_sites_solution_primary direct
_atom_sites_solution_secondary difmap
_audit_creation_method SHELXL-97
_cell_angle_alpha 90.00
_cell_angle_beta 90.00
_cell_angle_gamma 90.00
_cell_formula_units_Z 2
_cell_length_a 14.426(2)
_cell_length_b 14.426(2)
_cell_length_c 17.487(4)
_cell_measurement_reflns_used 1002
_cell_measurement_temperature 293(2)
_cell_measurement_theta_max 25.98
_cell_measurement_theta_min 2.36
_cell_volume 3639.2(11)
_computing_cell_refinement 'Bruker SMART'
_computing_data_collection 'Bruker SMART'
_computing_data_reduction 'Bruker SAINT'
_computing_molecular_graphics 'Bruker SHELXTL'
_computing_publication_material 'Bruker SHELXTL'
_computing_structure_refinement 'SHELXL-97 (Sheldrick, 1997)'
_computing_structure_solution 'SHELXS-97 (Sheldrick, 1990)'
_diffrn_ambient_temperature 293(2)
_diffrn_measured_fraction_theta_full 0.998
_diffrn_measured_fraction_theta_max 0.998
_diffrn_measurement_device_type CCD
_diffrn_measurement_method 'Omig and Phi scans'
_diffrn_radiation_monochromator graphite
_diffrn_radiation_source 'fine-focus sealed tube'
_diffrn_radiation_type MoK\a
_diffrn_radiation_wavelength 0.71073
_diffrn_reflns_av_R_equivalents 0.0320
_diffrn_reflns_av_sigmaI/netI 0.0284
_diffrn_reflns_limit_h_max 17
_diffrn_reflns_limit_h_min -11
_diffrn_reflns_limit_k_max 17
_diffrn_reflns_limit_k_min -16
_diffrn_reflns_limit_l_max 20
_diffrn_reflns_limit_l_min -18
_diffrn_reflns_number 9250
_diffrn_reflns_theta_full 25.00
_diffrn_reflns_theta_max 25.00
_diffrn_reflns_theta_min 2.33
_exptl_absorpt_coefficient_mu 1.694
_exptl_absorpt_correction_T_max 0.9643
_exptl_absorpt_correction_T_min 0.7104
_exptl_absorpt_correction_type multi-scan
_exptl_absorpt_process_details SADABS
_exptl_crystal_density_diffrn 1.549
_exptl_crystal_density_method 'not measured'
_exptl_crystal_F_000 1730
_exptl_crystal_size_max 0.28
_exptl_crystal_size_mid 0.28
_exptl_crystal_size_min 0.28
_refine_diff_density_max 1.804
_refine_diff_density_min -0.694
_refine_diff_density_rms 0.177
_refine_ls_abs_structure_details 'Flack H D (1983), Acta Cryst. A39, 876-881'
_refine_ls_abs_structure_Flack 0.48(3)
_refine_ls_extinction_method none
_refine_ls_goodness_of_fit_ref 1.002
_refine_ls_hydrogen_treatment mixed
_refine_ls_matrix_type full
_refine_ls_number_parameters 459
_refine_ls_number_reflns 3195
_refine_ls_number_restraints 643
_refine_ls_restrained_S_all 0.982
_refine_ls_R_factor_all 0.0671
_refine_ls_R_factor_gt 0.0669
_refine_ls_shift/su_max 0.004
_refine_ls_shift/su_mean 0.000
_refine_ls_structure_factor_coef Fsqd
_refine_ls_weighting_details 'calc w=1/[\s^2^(Fo^2^)+(0.1625P)^2^+0.0000P] where P=(Fo^2^+2Fc^2^)/3'
_refine_ls_weighting_scheme calc
_refine_ls_wR_factor_gt 0.1647
_refine_ls_wR_factor_ref 0.1651
_reflns_number_gt 3188
_reflns_number_total 3195
_reflns_threshold_expression >2sigma(I)
_cod_data_source_file b308473f.txt
_cod_data_source_block Complex_5
_cod_depositor_comments
;
The following automatic conversions were performed:
'_symmetry_cell_setting' value 'Tetragonal' changed to 'tetragonal'
according to '/home/saulius/struct/CIF-dictionaries/cif_core.dic'
dictionary named 'cif_core.dic' version 2.4.1 from
2010-06-29.

'_exptl_absorpt_correction_type' value 'Multi-Scan' changed
to 'multi-scan' according to
'/home/saulius/struct/CIF-dictionaries/cif_core.dic' dictionary named
'cif_core.dic' version 2.4.1 from 2010-06-29.

Automatic conversion script
Id: cif_fix_enum 1527 2010-12-29 10:47:43Z saulius 
;
_cod_original_cell_volume 3639.5(10)
_cod_original_sg_symbol_H-M I-4
_cod_database_code 7050177

loop_
_symmetry_equiv_pos_as_xyz
'x, y, z'
'-x, -y, z'
'y, -x, -z'
'-y, x, -z'
'x+1/2, y+1/2, z+1/2'
'-x+1/2, -y+1/2, z+1/2'
'y+1/2, -x+1/2, -z+1/2'
'-y+1/2, x+1/2, -z+1/2'

loop_
_atom_site_label
_atom_site_type_symbol
_atom_site_fract_x
_atom_site_fract_y
_atom_site_fract_z
_atom_site_U_iso_or_equiv
_atom_site_adp_type
_atom_site_occupancy
_atom_site_symmetry_multiplicity
_atom_site_calc_flag
_atom_site_refinement_flags
_atom_site_disorder_assembly
_atom_site_disorder_group
Yb1 Yb 0.5000 0.5000 0.5000 0.0532(2) Uani 1 4 d S . .
S1 S 0.5696(5) 0.7139(4) 0.4073(4) 0.0860(15) Uani 0.50 1 d PDU A 1
S2 S 0.5122(11) 0.7316(7) 0.5887(6) 0.137(3) Uani 0.50 1 d PDU A 1
O1 O 0.5400(18) 0.6298(14) 0.4264(13) 0.097(3) Uani 0.50 1 d PU A 1
O2 O 0.474(2) 0.6340(16) 0.5719(12) 0.118(4) Uani 0.50 1 d PU A 1
C1 C 0.575(2) 0.6525(17) 0.2548(14) 0.102(4) Uani 0.50 1 d PDU A 1
H1A H 0.5997 0.5967 0.2720 0.122 Uiso 0.50 1 calc PR A 1
C2 C 0.556(2) 0.6652(19) 0.1794(15) 0.107(5) Uani 0.50 1 d PDU A 1
H2A H 0.5736 0.6203 0.1441 0.128 Uiso 0.50 1 calc PR A 1
C3 C 0.512(2) 0.743(2) 0.1550(11) 0.105(6) Uani 0.50 1 d PDU A 1
H3A H 0.4982 0.7511 0.1035 0.127 Uiso 0.50 1 calc PR A 1
C4 C 0.487(2) 0.8086(18) 0.2072(16) 0.101(6) Uani 0.50 1 d PDU A 1
H4A H 0.4585 0.8627 0.1909 0.121 Uiso 0.50 1 calc PR A 1
C5 C 0.505(2) 0.7957(16) 0.2830(17) 0.089(5) Uani 0.50 1 d PDU A 1
H5A H 0.4806 0.8363 0.3193 0.107 Uiso 0.50 1 calc PR A 1
C6 C 0.5575(17) 0.7225(15) 0.3047(8) 0.088(4) Uani 0.50 1 d PDU A 1
C7 C 0.6634(18) 0.7729(19) 0.4325(14) 0.104(4) Uani 0.50 1 d PDU A 1
H7A H 0.7150 0.7504 0.4021 0.125 Uiso 0.50 1 calc PR A 1
H7B H 0.6537 0.8374 0.4189 0.125 Uiso 0.50 1 calc PR A 1
C8 C 0.6856(19) 0.7697(18) 0.4988(14) 0.123(4) Uani 0.50 1 d PDU A 1
H8A H 0.6697 0.8318 0.5155 0.147 Uiso 0.50 1 calc PR A 1
H8B H 0.7527 0.7703 0.4946 0.147 Uiso 0.50 1 calc PR A 1
C9 C 0.6752(14) 0.727(3) 0.5571(13) 0.127(4) Uani 0.50 1 d PDU A 1
H9A H 0.7101 0.7639 0.5930 0.152 Uiso 0.50 1 calc PR A 1
H9B H 0.7142 0.6730 0.5477 0.152 Uiso 0.50 1 calc PR A 1
C10 C 0.6165(12) 0.6938(16) 0.5981(12) 0.120(3) Uani 0.50 1 d PDU A 1
H10A H 0.6353 0.7040 0.6507 0.144 Uiso 0.50 1 calc PR A 1
H10B H 0.6156 0.6273 0.5898 0.144 Uiso 0.50 1 calc PR A 1
C11 C 0.527(2) 0.744(2) 0.6911(9) 0.133(5) Uani 0.50 1 d PDU A 1
C12 C 0.508(3) 0.829(2) 0.7220(17) 0.127(6) Uani 0.50 1 d PDU A 1
H12A H 0.4986 0.8801 0.6903 0.152 Uiso 0.50 1 calc PR A 1
C13 C 0.502(3) 0.839(2) 0.7999(17) 0.124(7) Uani 0.50 1 d PDU A 1
H13A H 0.4808 0.8939 0.8215 0.149 Uiso 0.50 1 calc PR A 1
C14 C 0.528(3) 0.766(2) 0.8450(9) 0.129(7) Uani 0.50 1 d PDU A 1
H14A H 0.5087 0.7623 0.8957 0.155 Uiso 0.50 1 calc PR A 1
C15 C 0.582(3) 0.697(2) 0.8140(16) 0.135(7) Uani 0.50 1 d PDU A 1
H15A H 0.6191 0.6599 0.8446 0.162 Uiso 0.50 1 calc PR A 1
C16 C 0.580(3) 0.687(2) 0.7360(16) 0.136(6) Uani 0.50 1 d PDU A 1
H16A H 0.6151 0.6399 0.7134 0.163 Uiso 0.50 1 calc PR A 1
S1' S 0.7152(4) 0.5616(5) 0.4104(5) 0.0856(17) Uani 0.50 1 d PDU A 2
S2' S 0.6923(9) 0.5990(9) 0.6087(6) 0.130(3) Uani 0.50 1 d PDU A 2
O1' O 0.5991(15) 0.5857(17) 0.4251(15) 0.086(3) Uani 0.50 1 d PU A 2
O2' O 0.598(2) 0.602(2) 0.5848(15) 0.108(4) Uani 0.50 1 d PU A 2
C1' C 0.6713(18) 0.592(2) 0.2496(14) 0.104(4) Uani 0.50 1 d PDU A 2
H1'A H 0.6203 0.6297 0.2598 0.125 Uiso 0.50 1 calc PR A 2
C2' C 0.695(2) 0.570(2) 0.1766(15) 0.110(5) Uani 0.50 1 d PDU A 2
H2'A H 0.6578 0.5912 0.1367 0.132 Uiso 0.50 1 calc PR A 2
C3' C 0.771(2) 0.519(3) 0.1604(11) 0.111(6) Uani 0.50 1 d PDU A 2
H3'A H 0.7858 0.5028 0.1103 0.133 Uiso 0.50 1 calc PR A 2
C4' C 0.826(2) 0.492(3) 0.2194(16) 0.107(6) Uani 0.50 1 d PDU A 2
H4'A H 0.8823 0.4626 0.2090 0.128 Uiso 0.50 1 calc PR A 2
C5' C 0.8008(19) 0.506(2) 0.2934(17) 0.097(5) Uani 0.50 1 d PDU A 2
H5'A H 0.8350 0.4805 0.3335 0.116 Uiso 0.50 1 calc PR A 2
C6' C 0.7242(19) 0.558(2) 0.3072(9) 0.095(4) Uani 0.50 1 d PDU A 2
C7' C 0.7739(18) 0.6589(16) 0.4209(13) 0.102(4) Uani 0.50 1 d PDU A 2
H7'A H 0.8365 0.6477 0.4029 0.122 Uiso 0.50 1 calc PR A 2
H7'B H 0.7466 0.7045 0.3869 0.122 Uiso 0.50 1 calc PR A 2
C8' C 0.7796(17) 0.6934(18) 0.4828(13) 0.115(4) Uani 0.50 1 d PDU A 2
H8'A H 0.8298 0.7367 0.4738 0.138 Uiso 0.50 1 calc PR A 2
H8'B H 0.8084 0.6429 0.5107 0.138 Uiso 0.50 1 calc PR A 2
C9' C 0.741(2) 0.7322(15) 0.5345(14) 0.124(4) Uani 0.50 1 d PDU A 2
H9'A H 0.6857 0.7571 0.5102 0.149 Uiso 0.50 1 calc PR A 2
H9'B H 0.7801 0.7855 0.5440 0.149 Uiso 0.50 1 calc PR A 2
C10' C 0.713(3) 0.7121(14) 0.5979(13) 0.127(4) Uani 0.50 1 d PDU A 2
H10C H 0.6571 0.7465 0.6084 0.152 Uiso 0.50 1 calc PR A 2
H10D H 0.7596 0.7310 0.6351 0.152 Uiso 0.50 1 calc PR A 2
C11' C 0.734(3) 0.544(3) 0.6951(13) 0.120(5) Uani 0.50 1 d PDU A 2
C12' C 0.809(2) 0.507(3) 0.7299(19) 0.121(6) Uani 0.50 1 d PDU A 2
H12B H 0.8606 0.4895 0.7010 0.145 Uiso 0.50 1 calc PR A 2
C13' C 0.810(2) 0.496(4) 0.8069(19) 0.121(7) Uani 0.50 1 d PDU A 2
H13B H 0.8604 0.4678 0.8307 0.145 Uiso 0.50 1 calc PR A 2
C14' C 0.737(2) 0.525(3) 0.8494(12) 0.119(7) Uani 0.50 1 d PDU A 2
H14B H 0.7381 0.5192 0.9023 0.143 Uiso 0.50 1 calc PR A 2
C15' C 0.662(2) 0.562(3) 0.8144(16) 0.122(6) Uani 0.50 1 d PDU A 2
H15B H 0.6122 0.5839 0.8435 0.146 Uiso 0.50 1 calc PR A 2
C16' C 0.659(2) 0.568(3) 0.7369(17) 0.121(6) Uani 0.50 1 d PDU A 2
H16B H 0.6049 0.5886 0.7127 0.145 Uiso 0.50 1 calc PR A 2
Cl1 Cl 1.0000 0.5000 0.4984(8) 0.0900(8) Uani 1 2 d SDU . .
O11 O 0.9745(17) 0.490(2) 0.5754(9) 0.093(4) Uani 0.267(11) 1 d PDU . 1
O12 O 1.039(2) 0.5893(12) 0.4827(16) 0.100(4) Uani 0.267(11) 1 d PDU . 1
O13 O 0.9233(14) 0.488(2) 0.4470(15) 0.093(3) Uani 0.267(11) 1 d PDU . 1
O14 O 1.0690(16) 0.4324(18) 0.4776(16) 0.095(4) Uani 0.267(11) 1 d PDU . 1
O11' O 0.9141(13) 0.463(2) 0.5259(17) 0.094(4) Uani 0.233(11) 1 d PDU . 2
O12' O 0.991(2) 0.5970(8) 0.4839(18) 0.094(4) Uani 0.233(11) 1 d PDU . 2
O13' O 1.024(2) 0.454(2) 0.4297(14) 0.098(4) Uani 0.233(11) 1 d PDU . 2
O14' O 1.0698(17) 0.485(3) 0.5554(17) 0.092(4) Uani 0.233(11) 1 d PDU . 2
Cl2 Cl 0.5000 0.5000 1.0000 0.269(9) Uani 1 4 d SDU . .
O21 O 0.586(10) 0.53(3) 1.0256(19) 0.266(11) Uiso 0.25 1 d PDU . .
O23 O 0.5000 0.5000 0.9175(6) 0.268(11) Uiso 0.50 2 d SPDU . .
O22 O 0.426(17) 0.56(2) 1.0233(19) 0.267(11) Uiso 0.25 1 d PDU . .
O24 O 0.48(3) 0.408(5) 1.0247(19) 0.268(11) Uiso 0.25 1 d PDU . .

loop_
_atom_site_aniso_label
_atom_site_aniso_U_11
_atom_site_aniso_U_22
_atom_site_aniso_U_33
_atom_site_aniso_U_23
_atom_site_aniso_U_13
_atom_site_aniso_U_12
Yb1 0.0558(3) 0.0558(3) 0.0480(3) 0.000 0.000 0.000
S1 0.072(3) 0.072(3) 0.115(4) 0.027(3) -0.012(3) -0.021(3)
S2 0.193(8) 0.111(5) 0.106(5) -0.040(4) 0.006(5) -0.052(6)
O1 0.094(7) 0.089(7) 0.109(7) 0.032(6) 0.010(7) -0.033(6)
O2 0.166(9) 0.105(7) 0.084(7) -0.047(6) -0.004(7) -0.045(8)
C1 0.086(7) 0.087(8) 0.132(9) 0.017(7) 0.002(7) -0.001(7)
C2 0.090(9) 0.102(10) 0.129(10) 0.012(9) 0.007(9) -0.010(8)
C3 0.094(10) 0.103(10) 0.119(11) 0.023(9) 0.001(9) -0.016(9)
C4 0.090(10) 0.093(10) 0.119(11) 0.025(10) -0.006(9) -0.019(9)
C5 0.077(9) 0.078(9) 0.113(10) 0.030(9) -0.008(8) -0.016(8)
C6 0.076(7) 0.073(7) 0.114(8) 0.027(6) -0.007(6) -0.016(6)
C7 0.111(8) 0.073(7) 0.128(8) 0.014(7) -0.021(7) -0.028(7)
C8 0.137(7) 0.107(7) 0.125(7) 0.000(7) -0.020(7) -0.030(6)
C9 0.145(8) 0.115(7) 0.119(7) -0.007(7) -0.017(7) -0.047(7)
C10 0.150(7) 0.108(6) 0.101(6) -0.031(5) -0.027(6) -0.061(6)
C11 0.170(10) 0.115(9) 0.113(9) -0.042(8) 0.013(8) -0.055(9)
C12 0.154(12) 0.115(11) 0.111(11) -0.052(10) 0.017(10) -0.054(10)
C13 0.143(13) 0.120(12) 0.109(12) -0.064(10) 0.011(11) -0.054(11)
C14 0.144(14) 0.127(12) 0.116(12) -0.059(10) 0.009(11) -0.054(11)
C15 0.153(13) 0.125(12) 0.129(12) -0.043(10) 0.009(11) -0.049(11)
C16 0.163(12) 0.117(11) 0.128(11) -0.045(10) 0.017(10) -0.048(10)
S1' 0.058(3) 0.086(4) 0.113(4) 0.014(3) 0.021(3) -0.004(2)
S2' 0.151(6) 0.133(6) 0.106(5) 0.010(4) -0.042(4) -0.061(5)
O1' 0.065(5) 0.085(6) 0.108(7) 0.017(6) 0.018(5) -0.032(5)
O2' 0.142(8) 0.102(7) 0.081(6) -0.034(6) -0.032(6) -0.061(6)
C1' 0.087(7) 0.092(8) 0.134(9) 0.008(8) 0.022(7) 0.002(7)
C2' 0.098(9) 0.098(9) 0.134(11) 0.011(9) 0.029(9) 0.003(9)
C3' 0.103(10) 0.101(10) 0.128(12) 0.005(10) 0.039(9) -0.003(9)
C4' 0.095(10) 0.098(10) 0.127(12) -0.002(10) 0.035(10) 0.006(9)
C5' 0.081(9) 0.092(10) 0.118(11) 0.002(9) 0.037(9) -0.003(9)
C6' 0.072(6) 0.091(7) 0.121(8) 0.006(7) 0.032(6) -0.009(6)
C7' 0.079(7) 0.107(8) 0.119(8) -0.004(7) -0.001(7) -0.019(7)
C8' 0.111(8) 0.113(8) 0.122(8) 0.003(7) -0.019(7) -0.027(7)
C9' 0.133(8) 0.115(7) 0.125(7) -0.007(7) -0.026(7) -0.045(7)
C10' 0.145(7) 0.116(7) 0.119(7) -0.004(6) -0.025(6) -0.051(6)
C11' 0.139(10) 0.114(9) 0.106(9) 0.006(8) -0.041(8) -0.043(8)
C12' 0.140(12) 0.116(11) 0.108(11) 0.009(10) -0.035(10) -0.023(11)
C13' 0.139(13) 0.118(12) 0.106(12) 0.002(11) -0.039(11) -0.010(12)
C14' 0.135(13) 0.115(12) 0.106(11) -0.008(10) -0.042(10) -0.010(12)
C15' 0.134(13) 0.115(12) 0.116(11) -0.010(10) -0.039(10) -0.013(11)
C16' 0.136(12) 0.113(11) 0.113(10) -0.006(9) -0.045(9) -0.025(10)
Cl1 0.0659(13) 0.115(2) 0.0888(19) 0.000 0.000 0.0000(13)
O11 0.070(7) 0.114(7) 0.094(7) 0.008(7) -0.004(6) -0.003(7)
O12 0.085(8) 0.118(8) 0.097(8) 0.017(7) 0.004(8) -0.007(8)
O13 0.071(6) 0.119(6) 0.090(6) 0.004(6) -0.008(6) -0.004(6)
O14 0.076(6) 0.117(7) 0.093(7) -0.011(6) 0.004(6) 0.008(7)
O11' 0.069(6) 0.120(7) 0.093(7) 0.008(6) 0.001(6) -0.009(6)
O12' 0.070(7) 0.118(7) 0.093(7) 0.014(6) -0.004(7) -0.002(7)
O13' 0.078(7) 0.120(7) 0.094(7) -0.005(7) -0.005(6) 0.002(7)
O14' 0.071(7) 0.115(7) 0.090(7) 0.004(7) -0.001(6) -0.001(7)
Cl2 0.276(9) 0.276(9) 0.256(10) 0.000 0.000 0.000

loop_
_atom_type_symbol
_atom_type_description
_atom_type_scat_dispersion_real
_atom_type_scat_dispersion_imag
_atom_type_scat_source
C C 0.0033 0.0016 'International Tables Vol C Tables 4.2.6.8 and 6.1.1.4'
H H 0.0000 0.0000 'International Tables Vol C Tables 4.2.6.8 and 6.1.1.4'
O O 0.0106 0.0060 'International Tables Vol C Tables 4.2.6.8 and 6.1.1.4'
S S 0.1246 0.1234 'International Tables Vol C Tables 4.2.6.8 and 6.1.1.4'
Cl Cl 0.1484 0.1585 'International Tables Vol C Tables 4.2.6.8 and 6.1.1.4'
Yb Yb -0.3850 5.5486 'International Tables Vol C Tables 4.2.6.8 and 6.1.1.4'

loop_
_geom_angle_atom_site_label_1
_geom_angle_atom_site_label_2
_geom_angle_atom_site_label_3
_geom_angle
_geom_angle_site_symmetry_1
_geom_angle_site_symmetry_3
_geom_angle_publ_flag
O1' Yb1 O1' 108.9(7) 4_656 2_665 ?
O1' Yb1 O1' 110.5(13) 4_656 3_566 ?
O1' Yb1 O1' 108.9(7) 2_665 3_566 ?
O1' Yb1 O1' 108.9(7) 4_656 . ?
O1' Yb1 O1' 110.5(13) 2_665 . ?
O1' Yb1 O1' 108.9(7) 3_566 . ?
O1' Yb1 O2 130.5(9) 4_656 3_566 ?
O1' Yb1 O2 107.1(9) 2_665 3_566 ?
O1' Yb1 O2 87.9(9) 3_566 3_566 ?
O1' Yb1 O2 24.7(9) . 3_566 ?
O1' Yb1 O2 24.7(9) 4_656 . ?
O1' Yb1 O2 130.5(9) 2_665 . ?
O1' Yb1 O2 107.1(9) 3_566 . ?
O1' Yb1 O2 87.9(9) . . ?
O2 Yb1 O2 106.8(6) 3_566 . ?
O1' Yb1 O2 87.9(9) 4_656 4_656 ?
O1' Yb1 O2 24.7(9) 2_665 4_656 ?
O1' Yb1 O2 130.5(9) 3_566 4_656 ?
O1' Yb1 O2 107.1(9) . 4_656 ?
O2 Yb1 O2 114.9(13) 3_566 4_656 ?
O2 Yb1 O2 106.8(6) . 4_656 ?
O1' Yb1 O2 107.1(9) 4_656 2_665 ?
O1' Yb1 O2 87.9(9) 2_665 2_665 ?
O1' Yb1 O2 24.7(9) 3_566 2_665 ?
O1' Yb1 O2 130.5(9) . 2_665 ?
O2 Yb1 O2 106.8(6) 3_566 2_665 ?
O2 Yb1 O2 114.9(13) . 2_665 ?
O2 Yb1 O2 106.8(6) 4_656 2_665 ?
O1' Yb1 O1 105.6(9) 4_656 3_566 ?
O1' Yb1 O1 132.6(8) 2_665 3_566 ?
O1' Yb1 O1 26.5(8) 3_566 3_566 ?
O1' Yb1 O1 87.0(9) . 3_566 ?
O2 Yb1 O1 71.0(8) 3_566 3_566 ?
O2 Yb1 O1 92.2(8) . 3_566 ?
O2 Yb1 O1 156.4(8) 4_656 3_566 ?
O2 Yb1 O1 51.0(7) 2_665 3_566 ?
O1' Yb1 O1 132.6(8) 4_656 2_665 ?
O1' Yb1 O1 26.5(8) 2_665 2_665 ?
O1' Yb1 O1 87.0(9) 3_566 2_665 ?
O1' Yb1 O1 105.6(9) . 2_665 ?
O2 Yb1 O1 92.2(8) 3_566 2_665 ?
O2 Yb1 O1 156.4(8) . 2_665 ?
O2 Yb1 O1 51.0(7) 4_656 2_665 ?
O2 Yb1 O1 71.0(8) 2_665 2_665 ?
O1 Yb1 O1 107.5(6) 3_566 2_665 ?
O1' Yb1 O1 87.0(9) 4_656 . ?
O1' Yb1 O1 105.6(9) 2_665 . ?
O1' Yb1 O1 132.6(8) 3_566 . ?
O1' Yb1 O1 26.5(8) . . ?
O2 Yb1 O1 51.0(7) 3_566 . ?
O2 Yb1 O1 71.0(8) . . ?
O2 Yb1 O1 92.2(8) 4_656 . ?
O2 Yb1 O1 156.4(8) 2_665 . ?
O1 Yb1 O1 107.5(6) 3_566 . ?
O1 Yb1 O1 113.4(12) 2_665 . ?
O1' Yb1 O1 26.5(8) 4_656 4_656 ?
O1' Yb1 O1 87.0(9) 2_665 4_656 ?
O1' Yb1 O1 105.6(9) 3_566 4_656 ?
O1' Yb1 O1 132.6(8) . 4_656 ?
O2 Yb1 O1 156.4(8) 3_566 4_656 ?
O2 Yb1 O1 51.0(7) . 4_656 ?
O2 Yb1 O1 71.0(8) 4_656 4_656 ?
O2 Yb1 O1 92.2(8) 2_665 4_656 ?
O1 Yb1 O1 113.4(12) 3_566 4_656 ?
O1 Yb1 O1 107.5(6) 2_665 4_656 ?
O1 Yb1 O1 107.5(6) . 4_656 ?
O1 S1 C7 131.6(15) . . ?
O1 S1 C6 106.4(13) . . ?
C7 S1 C6 107.9(12) . . ?
O2 S2 C10 92.7(17) . . ?
O2 S2 C11 108.7(16) . . ?
C10 S2 C11 79.7(5) . . ?
S1 O1 Yb1 161.2(16) . . ?
S2 O2 Yb1 143.0(19) . . ?
C6 C1 C2 119(2) . . ?
C3 C2 C1 121(2) . . ?
C2 C3 C4 119(2) . . ?
C3 C4 C5 121(2) . . ?
C6 C5 C4 119(2) . . ?
C5 C6 C1 120(2) . . ?
C5 C6 S1 112.6(17) . . ?
C1 C6 S1 124.6(17) . . ?
C8 C7 S1 117.0(16) . . ?
C7 C8 C9 143(2) . . ?
C8 C9 C10 143(2) . . ?
C9 C10 S2 117.6(16) . . ?
C12 C11 C16 115(3) . . ?
C12 C11 S2 117(2) . . ?
C16 C11 S2 124.9(19) . . ?
C11 C12 C13 120(2) . . ?
C14 C13 C12 118(2) . . ?
C13 C14 C15 119(3) . . ?
C14 C15 C16 118(3) . . ?
C15 C16 C11 121(3) . . ?
C7' S1' O1' 108.0(13) . . ?
C7' S1' C6' 95.7(16) . . ?
O1' S1' C6' 103.0(13) . . ?
O2' S2' C10' 96.4(19) . . ?
O2' S2' C11' 125(2) . . ?
C10' S2' C11' 117(2) . . ?
S1' O1' Yb1 125.4(13) . . ?
S2' O2' Yb1 133.7(19) . . ?
C2' C1' C6' 118(2) . . ?
C1' C2' C3' 122(2) . . ?
C4' C3' C2' 118(2) . . ?
C3' C4' C5' 122(2) . . ?
C6' C5' C4' 118(2) . . ?
C5' C6' C1' 122(2) . . ?
C5' C6' S1' 104.6(18) . . ?
C1' C6' S1' 133.4(19) . . ?
C8' C7' S1' 119.4(19) . . ?
C7' C8' C9' 148(3) . . ?
C8' C9' C10' 137(2) . . ?
C9' C10' S2' 113.4(16) . . ?
C12' C11' C16' 120(3) . . ?
C12' C11' S2' 145(3) . . ?
C16' C11' S2' 94(2) . . ?
C11' C12' C13' 120(3) . . ?
C14' C13' C12' 120(3) . . ?
C15' C14' C13' 120(3) . . ?
C14' C15' C16' 120(3) . . ?
C11' C16' C15' 120(3) . . ?
O11 Cl1 O11 33(2) 2_765 . ?
O11 Cl1 O13' 146.1(18) 2_765 2_765 ?
O11 Cl1 O13' 143.2(15) . 2_765 ?
O11 Cl1 O13' 143.2(15) 2_765 . ?
O11 Cl1 O13' 146.1(18) . . ?
O13' Cl1 O13' 64(3) 2_765 . ?
O11 Cl1 O12' 95.2(18) 2_765 . ?
O11 Cl1 O12' 104.5(18) . . ?
O13' Cl1 O12' 51(2) 2_765 . ?
O13' Cl1 O12' 109.2(13) . . ?
O11 Cl1 O12' 104.5(18) 2_765 2_765 ?
O11 Cl1 O12' 95.2(18) . 2_765 ?
O13' Cl1 O12' 109.2(13) 2_765 2_765 ?
O13' Cl1 O12' 51(2) . 2_765 ?
O12' Cl1 O12' 159(3) . 2_765 ?
O11 Cl1 O11' 53.9(17) 2_765 2_765 ?
O11 Cl1 O11' 86.8(14) . 2_765 ?
O13' Cl1 O11' 109.1(13) 2_765 2_765 ?
O13' Cl1 O11' 104.1(19) . 2_765 ?
O12' Cl1 O11' 77.3(14) . 2_765 ?
O12' Cl1 O11' 109.8(12) 2_765 2_765 ?
O11 Cl1 O11' 86.8(14) 2_765 . ?
O11 Cl1 O11' 53.9(17) . . ?
O13' Cl1 O11' 104.1(19) 2_765 . ?
O13' Cl1 O11' 109.1(13) . . ?
O12' Cl1 O11' 109.8(12) . . ?
O12' Cl1 O11' 77.3(14) 2_765 . ?
O11' Cl1 O11' 141(2) 2_765 . ?
O11 Cl1 O14' 33.3(14) 2_765 . ?
O11 Cl1 O14' 60(2) . . ?
O13' Cl1 O14' 146.4(18) 2_765 . ?
O13' Cl1 O14' 110.4(13) . . ?
O12' Cl1 O14' 109.5(13) . . ?
O12' Cl1 O14' 85(2) 2_765 . ?
O11' Cl1 O14' 37.9(17) 2_765 . ?
O11' Cl1 O14' 108.7(13) . . ?
O11 Cl1 O14' 60(2) 2_765 2_765 ?
O11 Cl1 O14' 33.3(14) . 2_765 ?
O13' Cl1 O14' 110.4(13) 2_765 2_765 ?
O13' Cl1 O14' 146.4(18) . 2_765 ?
O12' Cl1 O14' 85(2) . 2_765 ?
O12' Cl1 O14' 109.5(13) 2_765 2_765 ?
O11' Cl1 O14' 108.7(13) 2_765 2_765 ?
O11' Cl1 O14' 37.9(17) . 2_765 ?
O14' Cl1 O14' 92(3) . 2_765 ?
O11 Cl1 O12 89.0(19) 2_765 . ?
O11 Cl1 O12 112.6(13) . . ?
O13' Cl1 O12 61.1(17) 2_765 . ?
O13' Cl1 O12 99.0(17) . . ?
O12' Cl1 O12 28.9(13) . . ?
O12' Cl1 O12 143.8(14) 2_765 . ?
O11' Cl1 O12 52.3(15) 2_765 . ?
O11' Cl1 O12 137.7(15) . . ?
O14' Cl1 O12 89.2(17) . . ?
O14' Cl1 O12 106.3(16) 2_765 . ?
O11 Cl1 O12 112.6(13) 2_765 2_765 ?
O11 Cl1 O12 89.0(19) . 2_765 ?
O13' Cl1 O12 99.0(17) 2_765 2_765 ?
O13' Cl1 O12 61.1(17) . 2_765 ?
O12' Cl1 O12 143.8(14) . 2_765 ?
O12' Cl1 O12 28.9(13) 2_765 2_765 ?
O11' Cl1 O12 137.7(15) 2_765 2_765 ?
O11' Cl1 O12 52.3(16) . 2_765 ?
O14' Cl1 O12 106.3(16) . 2_765 ?
O14' Cl1 O12 89.2(17) 2_765 2_765 ?
O12 Cl1 O12 158(2) . 2_765 ?
O11 O11 Cl1 73.5(10) 2_765 . ?
O13 O12 Cl1 61.1(10) 2_765 . ?
O13 O12 O14 101.3(19) 2_765 2_765 ?
Cl1 O12 O14 56.4(8) . 2_765 ?
O14 O13 O12 120.2(16) 2_765 2_765 ?
O14 O13 Cl1 64.0(10) 2_765 . ?
O12 O13 Cl1 61.1(9) 2_765 . ?
O13 O14 Cl1 63.6(10) 2_765 . ?
O13 O14 O12 107(2) 2_765 2_765 ?
Cl1 O14 O12 56.1(7) . 2_765 ?
O14' O11' Cl1 71.2(13) 2_765 . ?
O14' O11' O12' 115(2) 2_765 2_765 ?
Cl1 O11' O12' 51.3(8) . 2_765 ?
O13' O12' Cl1 63.9(13) 2_765 . ?
O13' O12' O11' 99.1(17) 2_765 2_765 ?
Cl1 O12' O11' 51.4(8) . 2_765 ?
O12' O13' Cl1 65.2(12) 2_765 . ?
O12' O13' O13' 117.0(19) 2_765 2_765 ?
Cl1 O13' O13' 58.2(14) . 2_765 ?
O11' O14' Cl1 70.9(11) 2_765 . ?
O21 Cl2 O21 95.8(9) . 4_657 ?
O21 Cl2 O21 143(3) . 2_665 ?
O21 Cl2 O21 95.8(9) 4_657 2_665 ?
O21 Cl2 O21 95.8(9) . 3_567 ?
O21 Cl2 O21 143(3) 4_657 3_567 ?
O21 Cl2 O21 95.8(9) 2_665 3_567 ?
O21 Cl2 O24 55.0(18) . 2_665 ?
O21 Cl2 O24 48(2) 4_657 2_665 ?
O21 Cl2 O24 112.4(15) 2_665 2_665 ?
O21 Cl2 O24 149.7(16) 3_567 2_665 ?
O21 Cl2 O24 48(2) . 4_657 ?
O21 Cl2 O24 112.4(15) 4_657 4_657 ?
O21 Cl2 O24 149.7(16) 2_665 4_657 ?
O21 Cl2 O24 55.0(18) 3_567 4_657 ?
O24 Cl2 O24 95.3(8) 2_665 4_657 ?
O21 Cl2 O24 112.4(15) . . ?
O21 Cl2 O24 149.7(16) 4_657 . ?
O21 Cl2 O24 55.0(18) 2_665 . ?
O21 Cl2 O24 48(2) 3_567 . ?
O24 Cl2 O24 145(3) 2_665 . ?
O24 Cl2 O24 95.3(8) 4_657 . ?
O21 Cl2 O24 149.7(16) . 3_567 ?
O21 Cl2 O24 55.0(18) 4_657 3_567 ?
O21 Cl2 O24 48(2) 2_665 3_567 ?
O21 Cl2 O24 112.4(15) 3_567 3_567 ?
O24 Cl2 O24 95.3(8) 2_665 3_567 ?
O24 Cl2 O24 145(3) 4_657 3_567 ?
O24 Cl2 O24 95.3(8) . 3_567 ?
O21 Cl2 O22 46(2) . 3_567 ?
O21 Cl2 O22 57.5(18) 4_657 3_567 ?
O21 Cl2 O22 151.9(16) 2_665 3_567 ?
O21 Cl2 O22 110.8(14) 3_567 3_567 ?
O24 Cl2 O22 44(2) 2_665 3_567 ?
O24 Cl2 O22 58.3(17) 4_657 3_567 ?
O24 Cl2 O22 152.6(16) . 3_567 ?
O24 Cl2 O22 110.5(14) 3_567 3_567 ?
O21 Cl2 O22 57.5(18) . 2_665 ?
O21 Cl2 O22 151.9(16) 4_657 2_665 ?
O21 Cl2 O22 110.8(14) 2_665 2_665 ?
O21 Cl2 O22 46(2) 3_567 2_665 ?
O24 Cl2 O22 110.5(15) 2_665 2_665 ?
O24 Cl2 O22 44(2) 4_657 2_665 ?
O24 Cl2 O22 58.3(17) . 2_665 ?
O24 Cl2 O22 152.6(16) 3_567 2_665 ?
O22 Cl2 O22 94.7(8) 3_567 2_665 ?
O21 Cl2 O22 110.8(14) . . ?
O21 Cl2 O22 46(2) 4_657 . ?
O21 Cl2 O22 57.5(18) 2_665 . ?
O21 Cl2 O22 151.9(16) 3_567 . ?
O24 Cl2 O22 58.3(17) 2_665 . ?
O24 Cl2 O22 152.6(16) 4_657 . ?
O24 Cl2 O22 110.5(15) . . ?
O24 Cl2 O22 44(2) 3_567 . ?
O22 Cl2 O22 94.7(8) 3_567 . ?
O22 Cl2 O22 147(3) 2_665 . ?
O21 Cl2 O22 151.9(16) . 4_657 ?
O21 Cl2 O22 110.8(15) 4_657 4_657 ?
O21 Cl2 O22 46(2) 2_665 4_657 ?
O21 Cl2 O22 57.5(18) 3_567 4_657 ?
O24 Cl2 O22 152.6(16) 2_665 4_657 ?
O24 Cl2 O22 110.5(15) 4_657 4_657 ?
O24 Cl2 O22 44(2) . 4_657 ?
O24 Cl2 O22 58.3(17) 3_567 4_657 ?
O22 Cl2 O22 147(3) 3_567 4_657 ?
O22 Cl2 O22 94.7(8) 2_665 4_657 ?
O22 Cl2 O22 94.7(8) . 4_657 ?
O22 O21 O24 76(3) 3_567 4_657 ?
O22 O21 O24 52(3) 3_567 2_665 ?
O24 O21 O24 116.8(16) 4_657 2_665 ?
O22 O21 O22 116.0(16) 3_567 2_665 ?
O24 O21 O22 50(2) 4_657 2_665 ?
O24 O21 O22 122(2) 2_665 2_665 ?
O22 O21 Cl2 67.6(13) 3_567 . ?
O24 O21 Cl2 66.1(12) 4_657 . ?
O24 O21 Cl2 62.6(11) 2_665 . ?
O22 O21 Cl2 61.5(10) 2_665 . ?
O22 O21 O23 110.5(16) 3_567 3_567 ?
O24 O21 O23 108.5(15) 4_657 3_567 ?
O24 O21 O23 68(2) 2_665 3_567 ?
O22 O21 O23 67.8(19) 2_665 3_567 ?
Cl2 O21 O23 55.0(8) . 3_567 ?
Cl2 O23 O21 53.5(8) . 4_657 ?
Cl2 O23 O21 53.5(8) . 3_567 ?
O21 O23 O21 107.0(16) 4_657 3_567 ?
Cl2 O23 O24 53.2(8) . 4_657 ?
O21 O23 O24 89.1(14) 4_657 4_657 ?
O21 O23 O24 45.8(14) 3_567 4_657 ?
Cl2 O23 O24 53.2(8) . 3_567 ?
O21 O23 O24 45.8(14) 4_657 3_567 ?
O21 O23 O24 89.1(14) 3_567 3_567 ?
O24 O23 O24 106.3(16) 4_657 3_567 ?
Cl2 O23 O22 52.8(8) . 3_567 ?
O21 O23 O22 47.6(13) 4_657 3_567 ?
O21 O23 O22 87.4(14) 3_567 3_567 ?
O24 O23 O22 48.1(13) 4_657 3_567 ?
O24 O23 O22 86.8(14) 3_567 3_567 ?
Cl2 O23 O22 52.8(8) . 4_657 ?
O21 O23 O22 87.4(14) 4_657 4_657 ?
O21 O23 O22 47.6(13) 3_567 4_657 ?
O24 O23 O22 86.8(14) 4_657 4_657 ?
O24 O23 O22 48.1(13) 3_567 4_657 ?
O22 O23 O22 105.7(16) 3_567 4_657 ?
O24 O22 O21 74(3) 3_567 4_657 ?
O24 O22 O21 55(3) 3_567 2_665 ?
O21 O22 O21 116.5(15) 4_657 2_665 ?
O24 O22 O24 116.2(16) 3_567 2_665 ?
O21 O22 O24 54(3) 4_657 2_665 ?
O21 O22 O24 118(2) 2_665 2_665 ?
O24 O22 Cl2 67.4(12) 3_567 . ?
O21 O22 Cl2 66.9(12) 4_657 . ?
O21 O22 Cl2 61.0(10) 2_665 . ?
O24 O22 Cl2 60.6(10) 2_665 . ?
O24 O22 O23 109.8(15) 3_567 3_567 ?
O21 O22 O23 109.3(15) 4_657 3_567 ?
O21 O22 O23 64.6(19) 2_665 3_567 ?
O24 O22 O23 65.0(19) 2_665 3_567 ?
Cl2 O22 O23 53.8(8) . 3_567 ?
O22 O24 O21 76(3) 4_657 3_567 ?
O22 O24 O21 54(3) 4_657 2_665 ?
O21 O24 O21 117.3(15) 3_567 2_665 ?
O22 O24 O22 116.2(16) 4_657 2_665 ?
O21 O24 O22 50(2) 3_567 2_665 ?
O21 O24 O22 121(2) 2_665 2_665 ?
O22 O24 Cl2 68.1(13) 4_657 . ?
O21 O24 Cl2 66.0(12) 3_567 . ?
O21 O24 Cl2 62.5(11) 2_665 . ?
O22 O24 Cl2 61.1(10) 2_665 . ?
O22 O24 O23 110.8(16) 4_657 3_567 ?
O21 O24 O23 108.2(15) 3_567 3_567 ?
O21 O24 O23 66(2) 2_665 3_567 ?
O22 O24 O23 66.9(19) 2_665 3_567 ?
Cl2 O24 O23 54.6(8) . 3_567 ?

loop_
_geom_bond_atom_site_label_1
_geom_bond_atom_site_label_2
_geom_bond_distance
_geom_bond_site_symmetry_2
_geom_bond_publ_flag
Yb1 O1' 2.299(19) 4_656 ?
Yb1 O1' 2.299(19) 2_665 ?
Yb1 O1' 2.299(19) 3_566 ?
Yb1 O1' 2.299(19) . ?
Yb1 O2 2.34(2) 3_566 ?
Yb1 O2 2.34(2) . ?
Yb1 O2 2.34(2) 4_656 ?
Yb1 O2 2.34(2) 2_665 ?
Yb1 O1 2.344(16) 3_566 ?
Yb1 O1 2.344(16) 2_665 ?
Yb1 O1 2.344(16) . ?
Yb1 O1 2.344(16) 4_656 ?
S1 O1 1.328(18) . ?
S1 C7 1.658(16) . ?
S1 C6 1.807(14) . ?
S2 O2 1.54(2) . ?
S2 C10 1.608(5) . ?
S2 C11 1.813(14) . ?
C1 C6 1.358(9) . ?
C1 C2 1.359(9) . ?
C2 C3 1.359(9) . ?
C3 C4 1.361(9) . ?
C4 C5 1.362(9) . ?
C5 C6 1.357(9) . ?
C7 C8 1.204(5) . ?
C8 C9 1.204(5) . ?
C9 C10 1.206(5) . ?
C11 C12 1.371(4) . ?
C11 C16 1.374(8) . ?
C12 C13 1.371(4) . ?
C13 C14 1.371(4) . ?
C14 C15 1.371(4) . ?
C15 C16 1.372(4) . ?
S1' C7' 1.650(16) . ?
S1' O1' 1.73(2) . ?
S1' C6' 1.810(14) . ?
S2' O2' 1.42(4) . ?
S2' C10' 1.671(17) . ?
S2' C11' 1.808(14) . ?
C1' C2' 1.358(9) . ?
C1' C6' 1.358(9) . ?
C2' C3' 1.360(9) . ?
C3' C4' 1.359(9) . ?
C4' C5' 1.360(9) . ?
C5' C6' 1.357(9) . ?
C7' C8' 1.195(8) . ?
C8' C9' 1.202(8) . ?
C9' C10' 1.211(8) . ?
C11' C12' 1.356(8) . ?
C11' C16' 1.357(8) . ?
C12' C13' 1.358(8) . ?
C13' C14' 1.357(8) . ?
C14' C15' 1.356(8) . ?
C15' C16' 1.358(8) . ?
Cl1 O11 1.403(9) 2_765 ?
Cl1 O11 1.403(9) . ?
Cl1 O13' 1.414(9) 2_765 ?
Cl1 O13' 1.414(9) . ?
Cl1 O12' 1.429(9) . ?
Cl1 O12' 1.429(9) 2_765 ?
Cl1 O11' 1.430(9) 2_765 ?
Cl1 O11' 1.430(9) . ?
Cl1 O14' 1.433(9) . ?
Cl1 O14' 1.433(9) 2_765 ?
Cl1 O12 1.435(9) . ?
Cl1 O12 1.435(9) 2_765 ?
O11 O11 0.80(5) 2_765 ?
O12 O13 1.39(4) 2_765 ?
O12 O14 1.60(3) 2_765 ?
O13 O14 1.27(4) 2_765 ?
O13 O12 1.39(4) 2_765 ?
O14 O13 1.27(4) 2_765 ?
O14 O12 1.60(3) 2_765 ?
O11' O14' 0.93(4) 2_765 ?
O11' O12' 1.79(3) 2_765 ?
O12' O13' 1.22(5) 2_765 ?
O12' O11' 1.79(3) 2_765 ?
O13' O12' 1.22(5) 2_765 ?
O13' O13' 1.49(6) 2_765 ?
O14' O11' 0.93(4) 2_765 ?
Cl2 O21 1.416(10) . ?
Cl2 O21 1.416(10) 4_657 ?
Cl2 O21 1.416(10) 2_665 ?
Cl2 O21 1.416(10) 3_567 ?
Cl2 O24 1.417(10) 2_665 ?
Cl2 O24 1.417(10) 4_657 ?
Cl2 O24 1.417(10) . ?
Cl2 O24 1.417(10) 3_567 ?
Cl2 O22 1.424(10) 3_567 ?
Cl2 O22 1.424(10) 2_665 ?
Cl2 O22 1.424(10) . ?
Cl2 O22 1.424(10) 4_657 ?
O21 O22 1.10(5) 3_567 ?
O21 O24 1.15(4) 4_657 ?
O21 O24 1.31(4) 2_665 ?
O21 O22 1.37(4) 2_665 ?
O21 O23 1.67(3) 3_567 ?
O23 O21 1.67(3) 4_657 ?
O23 O21 1.67(3) 3_567 ?
O23 O24 1.69(3) 4_657 ?
O23 O24 1.69(3) 3_567 ?
O23 O22 1.71(3) 3_567 ?
O23 O22 1.71(3) 4_657 ?
O22 O24 1.07(5) 3_567 ?
O22 O21 1.10(5) 4_657 ?
O22 O21 1.37(4) 2_665 ?
O22 O24 1.38(4) 2_665 ?
O22 O23 1.71(3) 3_567 ?
O24 O22 1.07(5) 4_657 ?
O24 O21 1.15(5) 3_567 ?
O24 O21 1.31(4) 2_665 ?
O24 O22 1.38(4) 2_665 ?
O24 O23 1.69(3) 3_567 ?
